data_1567983
loop_
_publ_author_name
'Huo, Chen-Yu'
'Zheng, Tian-Lu'
'Dai, Wei-Hao'
'Zhang, Zi-Hao'
'Wang, Jin-Da'
'Zhu, Dao-Yong'
'Wang, Shao-Hua'
'Zhang, Xiao-Ming'
'Xu, Xue-Tao'

_publ_section_title
;
 InI3-catalyzed polyene cyclization of allenes and its application in the
 total synthesis of seven abietane-type diterpenoids
;
_journal_name_full 'Chemical Science'
_journal_paper_doi 10.1039/D2SC04229K
_journal_year 2022
_chemical_formula_moiety 'C20 H30 O3'
_chemical_formula_sum 'C20 H30 O3'
_chemical_formula_weight 318.44
_space_group_crystal_system monoclinic
_space_group_IT_number 15
_space_group_name_Hall '-C 2yc'
_space_group_name_H-M_alt 'C 1 2/c 1'
_atom_sites_solution_hydrogens geom
_atom_sites_solution_primary dual
_audit_block_doi 10.5517/ccdc.csd.cc2bw5fv
_audit_creation_date 2022-06-01
_audit_creation_method
;
Olex2 1.5
(compiled 2022.04.07 svn.rca3783a0 for OlexSys, GUI svn.r6498)
;
_audit_update_record
;
2022-06-29 deposited with the CCDC.	2022-11-16 downloaded from the CCDC.
;
_cell_angle_alpha 90
_cell_angle_beta 95.293(2)
_cell_angle_gamma 90
_cell_formula_units_Z 8
_cell_length_a 24.7444(7)
_cell_length_b 6.0960(2)
_cell_length_c 22.9960(6)
_cell_measurement_reflns_used 4658
_cell_measurement_temperature 150.00(10)
_cell_measurement_theta_max 76.3670
_cell_measurement_theta_min 3.6020
_cell_volume 3453.97(18)
_computing_cell_refinement 'CrysAlisPro 1.171.41.113a (Rigaku OD, 2021)'
_computing_data_collection 'CrysAlisPro 1.171.41.113a (Rigaku OD, 2021)'
_computing_data_reduction 'CrysAlisPro 1.171.41.113a (Rigaku OD, 2021)'
_computing_molecular_graphics 'Olex2 1.5 (Dolomanov et al., 2009)'
_computing_publication_material 'Olex2 1.5 (Dolomanov et al., 2009)'
_computing_structure_refinement 'SHELXL 2018/3 (Sheldrick, 2015)'
_computing_structure_solution 'SHELXT 2018/2 (Sheldrick, 2018)'
_diffrn_ambient_environment N~2~
_diffrn_ambient_temperature 150.00(10)
_diffrn_detector 'Hybrid Pixel Array Detector'
_diffrn_detector_area_resol_mean 10.0000
_diffrn_detector_type HyPix
_diffrn_measured_fraction_theta_full 0.991
_diffrn_measured_fraction_theta_max 0.991
_diffrn_measurement_details
;
List of Runs (angles in degrees, time in seconds):

  # Type    Start    End  Width  t~exp~   \w     \q     \k     \f   Frames
#--------------------------------------------------------------------------
  1  \w     98.00 174.00   0.50    0.05    --  107.75  57.00-180.00  152
  2  \w    133.00 168.00   0.50    0.05    --  107.75  37.00-150.00   70
  3  \w     99.00 124.00   0.50    0.05    --  107.75  37.00-150.00   50
  4  \w     95.00 168.00   0.50    0.05    --  107.75  35.00  88.00  146
  5  \w     36.00 116.00   0.50    0.05    --   47.57  35.00  88.00  160
  6  \w    -33.00  -8.00   0.50    0.05    --  -47.57  35.00  88.00   50
  7  \w    -57.00 -27.00   0.50    0.05    -- -100.00  77.00 120.00   60
  8  \w    -69.00 -33.00   0.50    0.05    -- -100.00  57.00  60.00   72
  9  \w    -69.00 -27.00   0.50    0.05    -- -100.00  77.00   0.00   84
 10  \w    -99.00 -73.00   0.50    0.05    -- -100.00  77.00   0.00   52
 11  \w    -69.00 -44.00   0.50    0.05    -- -100.00  57.00 -30.00   50
 12  \w    -66.00 -27.00   0.50    0.05    -- -100.00  57.00 -90.00   78
 13  \w    -69.00 -44.00   0.50    0.05    -- -100.00  57.00-150.00   50
 14  \w     61.00  96.00   0.50    0.05    --  107.75 -99.00 150.00   70
 15  \w   -123.00 -87.00   0.50    0.05    -- -100.00 -35.00 -68.00   72
 16  \w   -168.00-119.00   0.50    0.05    -- -100.00 -57.00   0.00   98
 17  \w   -110.00 -85.00   0.50    0.05    -- -100.00 -57.00   0.00   50
 18  \w   -106.00 -41.00   0.50    0.05    --  -47.57 -35.00 -68.00  130
 19  \w     -7.00  35.00   0.50    0.05    --   47.57 -37.00 120.00   84
 20  \w    -26.00  16.00   0.50    0.05    --   47.57 -19.00 150.00   84
 21  \w     41.00  95.00   0.50    0.05    --  107.75 -77.00 150.00  108
 22  \w     35.00  60.00   0.50    0.05    --  107.75 -57.00   0.00   50
 23  \w     35.00  63.00   0.50    0.05    --  107.75 -57.00 -60.00   56
 24  \w     36.00  62.00   0.50    0.05    --  107.75 -57.00-150.00   52
 25  \w     37.00  63.00   0.50    0.05    --  107.75 -57.00-180.00   52
 26  \w    -26.00   7.00   0.50    0.05    --   47.57 -35.00 -68.00   66
;
_diffrn_measurement_device 'four-circle diffractometer'
_diffrn_measurement_device_type 'ROD, Synergy Custom system, HyPix'
_diffrn_measurement_method '\w scans'
_diffrn_orient_matrix_type 'CrysAlisPro convention (1999,Acta A55,543-557)'
_diffrn_orient_matrix_UB_11 0.0498968000
_diffrn_orient_matrix_UB_12 0.1123756000
_diffrn_orient_matrix_UB_13 0.0322482000
_diffrn_orient_matrix_UB_21 -0.0304466000
_diffrn_orient_matrix_UB_22 0.0194222000
_diffrn_orient_matrix_UB_23 0.0552654000
_diffrn_orient_matrix_UB_31 0.0222236000
_diffrn_orient_matrix_UB_32 -0.2255127000
_diffrn_orient_matrix_UB_33 0.0207697000
_diffrn_radiation_monochromator mirror
_diffrn_radiation_probe x-ray
_diffrn_radiation_type 'Cu K\a'
_diffrn_radiation_wavelength 1.54184
_diffrn_reflns_av_R_equivalents 0.0447
_diffrn_reflns_av_unetI/netI 0.0419
_diffrn_reflns_Laue_measured_fraction_full 0.991
_diffrn_reflns_Laue_measured_fraction_max 0.991
_diffrn_reflns_limit_h_max 29
_diffrn_reflns_limit_h_min -29
_diffrn_reflns_limit_k_max 6
_diffrn_reflns_limit_k_min -7
_diffrn_reflns_limit_l_max 27
_diffrn_reflns_limit_l_min -27
_diffrn_reflns_number 10868
_diffrn_reflns_point_group_measured_fraction_full 0.991
_diffrn_reflns_point_group_measured_fraction_max 0.991
_diffrn_reflns_theta_full 66.596
_diffrn_reflns_theta_max 66.596
_diffrn_reflns_theta_min 3.588
_diffrn_source 'Rotating-anode X-ray tube'
_diffrn_source_type 'Rigaku (Cu) X-ray Source'
_exptl_absorpt_coefficient_mu 0.632
_exptl_absorpt_correction_T_max 1.00000
_exptl_absorpt_correction_T_min 0.27677
_exptl_absorpt_correction_type multi-scan
_exptl_absorpt_process_details
;
CrysAlisPro 1.171.41.113a (Rigaku Oxford Diffraction, 2021)
Empirical absorption correction using spherical harmonics,
implemented in SCALE3 ABSPACK scaling algorithm.
;
_exptl_crystal_colour 'clear light colourless'
_exptl_crystal_colour_lustre clear
_exptl_crystal_colour_modifier light
_exptl_crystal_colour_primary colourless
_exptl_crystal_density_diffrn 1.225
_exptl_crystal_description block
_exptl_crystal_F_000 1392
_exptl_crystal_size_max 0.23
_exptl_crystal_size_mid 0.21
_exptl_crystal_size_min 0.17
_refine_diff_density_max 0.975
_refine_diff_density_min -0.377
_refine_diff_density_rms 0.083
_refine_ls_extinction_method none
_refine_ls_goodness_of_fit_ref 1.231
_refine_ls_hydrogen_treatment constr
_refine_ls_matrix_type full
_refine_ls_number_parameters 216
_refine_ls_number_reflns 3023
_refine_ls_number_restraints 1
_refine_ls_restrained_S_all 1.231
_refine_ls_R_factor_all 0.1083
_refine_ls_R_factor_gt 0.0943
_refine_ls_shift/su_max 0.000
_refine_ls_shift/su_mean 0.000
_refine_ls_structure_factor_coef Fsqd
_refine_ls_weighting_details 'w=1/[\s^2^(Fo^2^)+(0.2000P)^2^] where P=(Fo^2^+2Fc^2^)/3'
_refine_ls_weighting_scheme calc
_refine_ls_wR_factor_gt 0.2859
_refine_ls_wR_factor_ref 0.3056
_reflns_Friedel_coverage 0.000
_reflns_number_gt 2311
_reflns_number_total 3023
_reflns_threshold_expression 'I > 2\s(I)'
_cod_data_source_file d2sc04229k2.cif
_cod_data_source_block huochy_1116_autored
_cod_database_code 1567983
_shelx_shelxl_version_number 2018/3
_shelx_space_group_comment
;
The symmetry employed for this shelxl refinement is uniquely defined
by the following loop, which should always be used as a source of
symmetry information in preference to the above space-group names.
They are only intended as comments.
;
_shelx_estimated_absorpt_t_max 0.900
_shelx_estimated_absorpt_t_min 0.868
_olex2_refinement_description
;
1. Fixed Uiso
 At 1.2 times of:
  All C(H) groups, All C(H,H) groups
 At 1.5 times of:
  All C(H,H,H) groups, All O(H) groups
2. Restrained distances
 H1_$1-H2_$2
 2.2 with sigma of 0.01
3.a Ternary CH refined with riding coordinates:
 C3(H3A), C4(H4), C6(H6), C15(H15)
3.b Secondary CH2 refined with riding coordinates:
 C2(H2A,H2B), C7(H7A,H7B), C8(H8A,H8B)
3.c Aromatic/amide H refined with riding coordinates:
 C11(H11), C14(H14)
3.d Idealised Me refined as rotating group:
 C16(H16A,H16B,H16C), C17(H17A,H17B,H17C), C18(H18A,H18B,H18C), C19(H19A,H19B,
 H19C), C20(H20A,H20B,H20C)
3.e Idealised tetrahedral OH refined as rotating group:
 O1(H1), O2(H2), O3(H3)
;
_olex2_submission_special_instructions 'No special instructions were received'
_oxdiff_exptl_absorpt_empirical_details
;
Empirical correction (ABSPACK) includes:
- Absorption correction using spherical harmonics
- Frame scaling
;
_oxdiff_exptl_absorpt_empirical_full_max 2.760
_oxdiff_exptl_absorpt_empirical_full_min 0.495

loop_
_space_group_symop_operation_xyz
'x, y, z'
'-x, y, -z+1/2'
'x+1/2, y+1/2, z'
'-x+1/2, y+1/2, -z+1/2'
'-x, -y, -z'
'x, -y, z-1/2'
'-x+1/2, -y+1/2, -z'
'x+1/2, -y+1/2, z-1/2'

loop_
_atom_site_label
_atom_site_type_symbol
_atom_site_fract_x
_atom_site_fract_y
_atom_site_fract_z
_atom_site_U_iso_or_equiv
_atom_site_adp_type
_atom_site_occupancy
_atom_site_site_symmetry_order
_atom_site_calc_flag
_atom_site_refinement_flags_posn
_atom_site_refinement_flags_adp
_atom_site_refinement_flags_occupancy
_atom_site_disorder_assembly
_atom_site_disorder_group
O1 O 0.26076(12) 0.8623(5) 0.35030(10) 0.0728(8) Uani 1 1 d . . . . .
H1 H 0.260246 0.905037 0.315521 0.109 Uiso 1 1 calc R U . . .
O2 O 0.27768(13) 0.6318(5) 0.25037(11) 0.0825(9) Uani 1 1 d . . . . .
H2 H 0.244679 0.660727 0.252101 0.124 Uiso 1 1 calc R U . . .
O3 O 0.31258(10) 0.3238(5) 0.62908(9) 0.0647(7) Uani 1 1 d . . . . .
H3 H 0.301224 0.451698 0.633995 0.097 Uiso 1 1 calc R U . . .
C1 C 0.34594(12) 0.5837(5) 0.43173(11) 0.0422(7) Uani 1 1 d . . . . .
C2 C 0.28492(13) 0.5521(7) 0.41304(14) 0.0591(9) Uani 1 1 d . . . . .
H2A H 0.276424 0.393710 0.415059 0.071 Uiso 1 1 calc R U . . .
H2B H 0.263973 0.628236 0.441657 0.071 Uiso 1 1 calc R U . . .
C3 C 0.26550(16) 0.6347(7) 0.35224(16) 0.0675(10) Uani 1 1 d . . . . .
H3A H 0.228218 0.573856 0.342545 0.081 Uiso 1 1 calc R U . . .
C4 C 0.30045(15) 0.5488(6) 0.30609(13) 0.0606(9) Uani 1 1 d . . . . .
H4 H 0.295351 0.386123 0.304797 0.073 Uiso 1 1 calc R U . . .
C5 C 0.36071(14) 0.5883(5) 0.31883(12) 0.0493(8) Uani 1 1 d . . . . .
C6 C 0.37732(12) 0.4952(5) 0.38100(11) 0.0425(7) Uani 1 1 d . . . . .
H6 H 0.367684 0.335979 0.378166 0.051 Uiso 1 1 calc R U . . .
C7 C 0.43851(13) 0.4982(5) 0.39954(13) 0.0505(8) Uani 1 1 d . . . . .
H7A H 0.458900 0.465448 0.365493 0.061 Uiso 1 1 calc R U . . .
H7B H 0.449503 0.645357 0.414497 0.061 Uiso 1 1 calc R U . . .
C8 C 0.45136(13) 0.3280(5) 0.44667(13) 0.0486(7) Uani 1 1 d . . . . .
H8A H 0.450743 0.180668 0.428507 0.058 Uiso 1 1 calc R U . . .
H8B H 0.488483 0.353995 0.465314 0.058 Uiso 1 1 calc R U . . .
C9 C 0.41202(12) 0.3317(4) 0.49297(11) 0.0403(7) Uani 1 1 d . . . . .
C10 C 0.36269(11) 0.4440(5) 0.48615(11) 0.0409(7) Uani 1 1 d . . . . .
C11 C 0.32996(12) 0.4369(5) 0.53223(12) 0.0480(8) Uani 1 1 d . . . . .
H11 H 0.296408 0.513652 0.528512 0.058 Uiso 1 1 calc R U . . .
C12 C 0.34447(12) 0.3221(5) 0.58329(12) 0.0489(8) Uani 1 1 d . . . . .
C13 C 0.39212(12) 0.2011(5) 0.58997(12) 0.0453(7) Uani 1 1 d . . . . .
C14 C 0.42516(12) 0.2113(5) 0.54418(11) 0.0432(7) Uani 1 1 d . . . . .
H14 H 0.458393 0.132238 0.547886 0.052 Uiso 1 1 calc R U . . .
C15 C 0.40642(13) 0.0585(6) 0.64276(12) 0.0512(8) Uani 1 1 d . . . . .
H15 H 0.379235 0.090231 0.671244 0.061 Uiso 1 1 calc R U . . .
C16 C 0.4005(3) -0.1827(6) 0.62641(17) 0.0853(14) Uani 1 1 d . . . . .
H16A H 0.363834 -0.209449 0.607744 0.128 Uiso 1 1 calc R U . . .
H16B H 0.406488 -0.272892 0.661693 0.128 Uiso 1 1 calc R U . . .
H16C H 0.427234 -0.221242 0.599242 0.128 Uiso 1 1 calc R U . . .
C17 C 0.46139(19) 0.1122(9) 0.67266(17) 0.0842(14) Uani 1 1 d . . . . .
H17A H 0.488967 0.093134 0.645098 0.126 Uiso 1 1 calc R U . . .
H17B H 0.469345 0.013863 0.706075 0.126 Uiso 1 1 calc R U . . .
H17C H 0.461725 0.264503 0.686296 0.126 Uiso 1 1 calc R U . . .
C18 C 0.39062(19) 0.4534(6) 0.27426(14) 0.0698(11) Uani 1 1 d . . . . .
H18A H 0.429343 0.490055 0.278573 0.105 Uiso 1 1 calc R U . . .
H18B H 0.375367 0.488697 0.234508 0.105 Uiso 1 1 calc R U . . .
H18C H 0.386003 0.296475 0.281571 0.105 Uiso 1 1 calc R U . . .
C19 C 0.37819(15) 0.8278(5) 0.31070(13) 0.0543(8) Uani 1 1 d . . . . .
H19A H 0.356678 0.924622 0.333581 0.081 Uiso 1 1 calc R U . . .
H19B H 0.372273 0.867397 0.269298 0.081 Uiso 1 1 calc R U . . .
H19C H 0.416760 0.843854 0.324034 0.081 Uiso 1 1 calc R U . . .
C20 C 0.35755(17) 0.8227(5) 0.44941(13) 0.0574(9) Uani 1 1 d . . . . .
H20A H 0.340405 0.855862 0.485147 0.086 Uiso 1 1 calc R U . . .
H20B H 0.342830 0.920269 0.417973 0.086 Uiso 1 1 calc R U . . .
H20C H 0.396838 0.844853 0.456420 0.086 Uiso 1 1 calc R U . . .

loop_
_atom_site_aniso_label
_atom_site_aniso_U_11
_atom_site_aniso_U_22
_atom_site_aniso_U_33
_atom_site_aniso_U_23
_atom_site_aniso_U_13
_atom_site_aniso_U_12
O1 0.0901(19) 0.0889(19) 0.0402(13) 0.0116(12) 0.0107(12) 0.0202(14)
O2 0.093(2) 0.107(2) 0.0440(14) -0.0037(13) -0.0145(13) 0.0214(16)
O3 0.0633(14) 0.0982(19) 0.0348(12) 0.0167(12) 0.0163(10) 0.0103(13)
C1 0.0566(16) 0.0457(15) 0.0243(13) 0.0011(11) 0.0036(11) 0.0013(12)
C2 0.0531(17) 0.084(2) 0.0398(17) 0.0149(15) 0.0025(13) 0.0038(16)
C3 0.062(2) 0.091(3) 0.0482(19) 0.0165(18) 0.0000(15) 0.0087(18)
C4 0.077(2) 0.069(2) 0.0332(16) 0.0002(14) -0.0102(14) 0.0059(17)
C5 0.073(2) 0.0498(17) 0.0252(14) -0.0001(11) 0.0043(12) 0.0086(14)
C6 0.0610(17) 0.0409(15) 0.0256(13) 0.0020(11) 0.0036(11) 0.0004(12)
C7 0.0617(18) 0.0577(18) 0.0333(14) 0.0100(13) 0.0104(12) 0.0020(14)
C8 0.0561(16) 0.0574(17) 0.0329(14) 0.0065(12) 0.0067(12) 0.0040(13)
C9 0.0541(16) 0.0410(14) 0.0256(13) 0.0003(10) 0.0020(11) -0.0058(12)
C10 0.0528(16) 0.0446(15) 0.0248(13) -0.0001(10) 0.0014(11) -0.0045(12)
C11 0.0506(16) 0.0639(19) 0.0297(14) 0.0072(12) 0.0041(11) 0.0016(13)
C12 0.0517(17) 0.0656(19) 0.0298(14) 0.0042(13) 0.0050(12) -0.0040(14)
C13 0.0581(17) 0.0504(16) 0.0273(13) 0.0006(11) 0.0036(12) -0.0059(13)
C14 0.0521(15) 0.0495(16) 0.0278(13) 0.0020(11) 0.0022(11) 0.0020(12)
C15 0.0615(18) 0.0652(19) 0.0275(14) 0.0057(13) 0.0070(12) 0.0023(15)
C16 0.149(4) 0.067(2) 0.0407(19) 0.0109(17) 0.014(2) -0.016(2)
C17 0.088(3) 0.118(3) 0.0433(19) 0.026(2) -0.0161(18) -0.015(2)
C18 0.108(3) 0.072(2) 0.0292(16) 0.0022(14) 0.0077(16) 0.031(2)
C19 0.074(2) 0.0556(18) 0.0337(15) 0.0109(13) 0.0071(14) 0.0038(15)
C20 0.097(3) 0.0446(17) 0.0311(15) -0.0023(12) 0.0080(15) 0.0026(16)

loop_
_atom_type_symbol
_atom_type_description
_atom_type_scat_dispersion_real
_atom_type_scat_dispersion_imag
_atom_type_scat_source
C C 0.0181 0.0091 'International Tables Vol C Tables 4.2.6.8 and 6.1.1.4'
H H 0.0000 0.0000 'International Tables Vol C Tables 4.2.6.8 and 6.1.1.4'
O O 0.0492 0.0322 'International Tables Vol C Tables 4.2.6.8 and 6.1.1.4'

loop_
_citation_id
_citation_doi
_citation_year
1 10.1039/D2SC04229K 2022

loop_
_geom_angle_atom_site_label_1
_geom_angle_atom_site_label_2
_geom_angle_atom_site_label_3
_geom_angle
_geom_angle_site_symmetry_1
_geom_angle_site_symmetry_3
_geom_angle_publ_flag
C3 O1 H1 109.5 . . ?
C4 O2 H2 109.5 . . ?
C12 O3 H3 109.5 . . ?
C2 C1 C6 106.9(2) . . ?
C10 C1 C2 109.9(2) . . ?
C10 C1 C6 107.6(2) . . ?
C20 C1 C2 110.3(3) . . ?
C20 C1 C6 115.7(3) . . ?
C20 C1 C10 106.3(2) . . ?
C1 C2 H2A 108.4 . . ?
C1 C2 H2B 108.4 . . ?
H2A C2 H2B 107.4 . . ?
C3 C2 C1 115.6(3) . . ?
C3 C2 H2A 108.4 . . ?
C3 C2 H2B 108.4 . . ?
O1 C3 C2 112.2(3) . . ?
O1 C3 H3A 106.8 . . ?
O1 C3 C4 111.8(3) . . ?
C2 C3 H3A 106.8 . . ?
C2 C3 C4 112.0(3) . . ?
C4 C3 H3A 106.8 . . ?
O2 C4 C3 107.3(3) . . ?
O2 C4 H4 106.5 . . ?
O2 C4 C5 114.4(3) . . ?
C3 C4 H4 106.5 . . ?
C5 C4 C3 115.1(3) . . ?
C5 C4 H4 106.5 . . ?
C4 C5 C6 107.0(3) . . ?
C4 C5 C18 108.0(3) . . ?
C4 C5 C19 114.3(3) . . ?
C18 C5 C6 108.1(2) . . ?
C19 C5 C6 113.8(2) . . ?
C19 C5 C18 105.4(3) . . ?
C1 C6 C5 117.0(2) . . ?
C1 C6 H6 104.6 . . ?
C5 C6 H6 104.6 . . ?
C7 C6 C1 109.6(2) . . ?
C7 C6 C5 114.9(2) . . ?
C7 C6 H6 104.6 . . ?
C6 C7 H7A 109.9 . . ?
C6 C7 H7B 109.9 . . ?
H7A C7 H7B 108.3 . . ?
C8 C7 C6 109.1(2) . . ?
C8 C7 H7A 109.9 . . ?
C8 C7 H7B 109.9 . . ?
C7 C8 H8A 109.0 . . ?
C7 C8 H8B 109.0 . . ?
H8A C8 H8B 107.8 . . ?
C9 C8 C7 112.9(2) . . ?
C9 C8 H8A 109.0 . . ?
C9 C8 H8B 109.0 . . ?
C10 C9 C8 122.9(2) . . ?
C10 C9 C14 119.0(3) . . ?
C14 C9 C8 118.1(3) . . ?
C9 C10 C1 122.0(2) . . ?
C11 C10 C1 120.3(2) . . ?
C11 C10 C9 117.6(2) . . ?
C10 C11 H11 118.8 . . ?
C12 C11 C10 122.5(3) . . ?
C12 C11 H11 118.8 . . ?
O3 C12 C11 121.6(3) . . ?
O3 C12 C13 117.5(2) . . ?
C11 C12 C13 120.9(3) . . ?
C12 C13 C14 116.4(2) . . ?
C12 C13 C15 122.0(3) . . ?
C14 C13 C15 121.6(3) . . ?
C9 C14 H14 118.2 . . ?
C13 C14 C9 123.5(3) . . ?
C13 C14 H14 118.2 . . ?
C13 C15 H15 107.1 . . ?
C13 C15 C16 110.4(3) . . ?
C16 C15 H15 107.1 . . ?
C17 C15 C13 112.2(3) . . ?
C17 C15 H15 107.1 . . ?
C17 C15 C16 112.7(4) . . ?
C15 C16 H16A 109.5 . . ?
C15 C16 H16B 109.5 . . ?
C15 C16 H16C 109.5 . . ?
H16A C16 H16B 109.5 . . ?
H16A C16 H16C 109.5 . . ?
H16B C16 H16C 109.5 . . ?
C15 C17 H17A 109.5 . . ?
C15 C17 H17B 109.5 . . ?
C15 C17 H17C 109.5 . . ?
H17A C17 H17B 109.5 . . ?
H17A C17 H17C 109.5 . . ?
H17B C17 H17C 109.5 . . ?
C5 C18 H18A 109.5 . . ?
C5 C18 H18B 109.5 . . ?
C5 C18 H18C 109.5 . . ?
H18A C18 H18B 109.5 . . ?
H18A C18 H18C 109.5 . . ?
H18B C18 H18C 109.5 . . ?
C5 C19 H19A 109.5 . . ?
C5 C19 H19B 109.5 . . ?
C5 C19 H19C 109.5 . . ?
H19A C19 H19B 109.5 . . ?
H19A C19 H19C 109.5 . . ?
H19B C19 H19C 109.5 . . ?
C1 C20 H20A 109.5 . . ?
C1 C20 H20B 109.5 . . ?
C1 C20 H20C 109.5 . . ?
H20A C20 H20B 109.5 . . ?
H20A C20 H20C 109.5 . . ?
H20B C20 H20C 109.5 . . ?

loop_
_geom_bond_atom_site_label_1
_geom_bond_atom_site_label_2
_geom_bond_distance
_geom_bond_site_symmetry_2
_geom_bond_publ_flag
O1 H1 0.8400 . ?
O1 C3 1.393(5) . ?
O2 H2 0.8400 . ?
O2 C4 1.443(4) . ?
O3 H3 0.8400 . ?
O3 C12 1.373(4) . ?
C1 C2 1.543(4) . ?
C1 C6 1.556(4) . ?
C1 C10 1.539(4) . ?
C1 C20 1.533(4) . ?
C2 H2A 0.9900 . ?
C2 H2B 0.9900 . ?
C2 C3 1.522(5) . ?
C3 H3A 1.0000 . ?
C3 C4 1.522(5) . ?
C4 H4 1.0000 . ?
C4 C5 1.512(5) . ?
C5 C6 1.558(4) . ?
C5 C18 1.554(5) . ?
C5 C19 1.539(5) . ?
C6 H6 1.0000 . ?
C6 C7 1.535(4) . ?
C7 H7A 0.9900 . ?
C7 H7B 0.9900 . ?
C7 C8 1.513(4) . ?
C8 H8A 0.9900 . ?
C8 H8B 0.9900 . ?
C8 C9 1.508(4) . ?
C9 C10 1.396(4) . ?
C9 C14 1.400(4) . ?
C10 C11 1.392(4) . ?
C11 H11 0.9500 . ?
C11 C12 1.386(4) . ?
C12 C13 1.387(5) . ?
C13 C14 1.393(4) . ?
C13 C15 1.509(4) . ?
C14 H14 0.9500 . ?
C15 H15 1.0000 . ?
C15 C16 1.522(5) . ?
C15 C17 1.503(5) . ?
C16 H16A 0.9800 . ?
C16 H16B 0.9800 . ?
C16 H16C 0.9800 . ?
C17 H17A 0.9800 . ?
C17 H17B 0.9800 . ?
C17 H17C 0.9800 . ?
C18 H18A 0.9800 . ?
C18 H18B 0.9800 . ?
C18 H18C 0.9800 . ?
C19 H19A 0.9800 . ?
C19 H19B 0.9800 . ?
C19 H19C 0.9800 . ?
C20 H20A 0.9800 . ?
C20 H20B 0.9800 . ?
C20 H20C 0.9800 . ?

loop_
_geom_torsion_atom_site_label_1
_geom_torsion_atom_site_label_2
_geom_torsion_atom_site_label_3
_geom_torsion_atom_site_label_4
_geom_torsion
_geom_torsion_site_symmetry_1
_geom_torsion_site_symmetry_2
_geom_torsion_site_symmetry_3
_geom_torsion_site_symmetry_4
_geom_torsion_publ_flag
O1 C3 C4 O2 -54.6(4) . . . . ?
O1 C3 C4 C5 74.0(4) . . . . ?
O2 C4 C5 C6 178.2(3) . . . . ?
O2 C4 C5 C18 -65.6(4) . . . . ?
O2 C4 C5 C19 51.3(4) . . . . ?
O3 C12 C13 C14 -176.7(3) . . . . ?
O3 C12 C13 C15 5.8(4) . . . . ?
C1 C2 C3 O1 -76.0(4) . . . . ?
C1 C2 C3 C4 50.7(5) . . . . ?
C1 C6 C7 C8 68.7(3) . . . . ?
C1 C10 C11 C12 -176.9(3) . . . . ?
C2 C1 C6 C5 53.2(3) . . . . ?
C2 C1 C6 C7 -173.8(2) . . . . ?
C2 C1 C10 C9 140.2(3) . . . . ?
C2 C1 C10 C11 -43.7(4) . . . . ?
C2 C3 C4 O2 178.5(3) . . . . ?
C2 C3 C4 C5 -52.9(4) . . . . ?
C3 C4 C5 C6 53.2(4) . . . . ?
C3 C4 C5 C18 169.3(3) . . . . ?
C3 C4 C5 C19 -73.8(4) . . . . ?
C4 C5 C6 C1 -55.5(3) . . . . ?
C4 C5 C6 C7 173.9(3) . . . . ?
C5 C6 C7 C8 -157.2(2) . . . . ?
C6 C1 C2 C3 -49.3(4) . . . . ?
C6 C1 C10 C9 24.1(4) . . . . ?
C6 C1 C10 C11 -159.8(3) . . . . ?
C6 C7 C8 C9 -45.0(3) . . . . ?
C7 C8 C9 C10 13.6(4) . . . . ?
C7 C8 C9 C14 -168.4(3) . . . . ?
C8 C9 C10 C1 -3.3(4) . . . . ?
C8 C9 C10 C11 -179.4(3) . . . . ?
C8 C9 C14 C13 -179.8(3) . . . . ?
C9 C10 C11 C12 -0.6(4) . . . . ?
C10 C1 C2 C3 -165.8(3) . . . . ?
C10 C1 C6 C5 171.2(2) . . . . ?
C10 C1 C6 C7 -55.7(3) . . . . ?
C10 C9 C14 C13 -1.7(4) . . . . ?
C10 C11 C12 O3 177.5(3) . . . . ?
C10 C11 C12 C13 -2.3(5) . . . . ?
C11 C12 C13 C14 3.1(4) . . . . ?
C11 C12 C13 C15 -174.4(3) . . . . ?
C12 C13 C14 C9 -1.2(4) . . . . ?
C12 C13 C15 C16 107.6(4) . . . . ?
C12 C13 C15 C17 -125.8(4) . . . . ?
C14 C9 C10 C1 178.7(2) . . . . ?
C14 C9 C10 C11 2.5(4) . . . . ?
C14 C13 C15 C16 -69.8(4) . . . . ?
C14 C13 C15 C17 56.9(4) . . . . ?
C15 C13 C14 C9 176.3(3) . . . . ?
C18 C5 C6 C1 -171.5(3) . . . . ?
C18 C5 C6 C7 57.8(4) . . . . ?
C19 C5 C6 C1 71.7(4) . . . . ?
C19 C5 C6 C7 -58.9(3) . . . . ?
C20 C1 C2 C3 77.3(4) . . . . ?
C20 C1 C6 C5 -70.1(3) . . . . ?
C20 C1 C6 C7 62.9(3) . . . . ?
C20 C1 C10 C9 -100.4(3) . . . . ?
C20 C1 C10 C11 75.6(3) . . . . ?
